data_4320762
loop_
_publ_author_name
'Dana S. Marlin'
'Marilyn M. Olmstead'
'Pradip K. Mascharak'

_publ_section_title
;
 Structure-Spectroscopy Correlation in Distorted Five-Coordinate Cu(II)
 Complexes: A Case Study with a Set of Closely Related Copper Complexes of
 Pyridine-2,6-dicarboxamide Ligands
;
_journal_name_full 'Inorganic Chemistry'
_journal_page_first 7003
_journal_page_last 7008
_journal_paper_doi 10.1021/ic010523n
_journal_volume 40
_journal_year 2001
_chemical_formula_sum 'C24 H15.5 Cl Cu N6.5 Na O6'
_chemical_formula_weight 612.91
_chemical_name_common '[Cu(dmppy)(o-phen)][NaClO4].1.5CH3CN'
_chemical_name_systematic
;
  ?
;
_space_group_IT_number 14
_symmetry_cell_setting monoclinic
_symmetry_space_group_name_Hall '-P 2yn'
_symmetry_space_group_name_H-M 'P 1 21/n 1'
_atom_sites_solution_hydrogens geom
_atom_sites_solution_primary direct
_atom_sites_solution_secondary difmap
_audit_creation_method SHELXL-97
_cell_angle_alpha 90.00
_cell_angle_beta 96.201(15)
_cell_angle_gamma 90.00
_cell_formula_units_Z 4
_cell_length_a 11.546(2)
_cell_length_b 10.741(2)
_cell_length_c 21.402(3)
_cell_measurement_reflns_used 50
_cell_measurement_temperature 130(2)
_cell_measurement_theta_max 29.6
_cell_measurement_theta_min 3.3
_cell_volume 2638.7(8)
_computing_cell_refinement 'Siemens P3-PC'
_computing_data_collection 'Siemens P3-PC'
_computing_data_reduction 'Siemens XDISK'
_computing_molecular_graphics 'SHELXTL 5, XP (Sheldrick, 1994)'
_computing_publication_material 'SHELXTL 6.1 (Sheldrick, 1997)'
_computing_structure_refinement 'SHELXTL 6.1 (Sheldrick, 1997)'
_computing_structure_solution 'SHELXS-97 (Sheldrick, 1990)'
_diffrn_ambient_temperature 130(2)
_diffrn_measured_fraction_theta_full 0.980
_diffrn_measured_fraction_theta_max 0.980
_diffrn_measurement_device_type 'Siemens P3'
_diffrn_measurement_method \w
_diffrn_radiation_monochromator graphite
_diffrn_radiation_source 'normal-focus sealed tube'
_diffrn_radiation_type MoK\a
_diffrn_radiation_wavelength 0.71073
_diffrn_reflns_av_R_equivalents 0.0000
_diffrn_reflns_av_sigmaI/netI 0.0835
_diffrn_reflns_limit_h_max 14
_diffrn_reflns_limit_h_min -14
_diffrn_reflns_limit_k_max 13
_diffrn_reflns_limit_k_min 0
_diffrn_reflns_limit_l_max 27
_diffrn_reflns_limit_l_min 0
_diffrn_reflns_number 5936
_diffrn_reflns_theta_full 27.50
_diffrn_reflns_theta_max 27.50
_diffrn_reflns_theta_min 1.91
_diffrn_standards_decay_% <0.1
_diffrn_standards_interval_count 198
_diffrn_standards_number 2
_exptl_absorpt_coefficient_mu 0.998
_exptl_absorpt_correction_T_max 0.9244
_exptl_absorpt_correction_T_min 0.6459
_exptl_absorpt_correction_type empirical
_exptl_absorpt_process_details
;XABS2, Parkin, S., Moezzi, B. and Hope, H. J. Appl. Crystallogr. 28 
(1995) 53-56.
;
_exptl_crystal_colour 'teal blue'
_exptl_crystal_density_diffrn 1.543
_exptl_crystal_density_method 'not measured'
_exptl_crystal_description plate
_exptl_crystal_F_000 1240
_exptl_crystal_size_max 0.48
_exptl_crystal_size_mid 0.20
_exptl_crystal_size_min 0.08
_refine_diff_density_max 0.716
_refine_diff_density_min -0.923
_refine_diff_density_rms 0.125
_refine_ls_extinction_method none
_refine_ls_goodness_of_fit_ref 1.028
_refine_ls_hydrogen_treatment mixed
_refine_ls_matrix_type full
_refine_ls_number_parameters 362
_refine_ls_number_reflns 5936
_refine_ls_number_restraints 0
_refine_ls_restrained_S_all 1.028
_refine_ls_R_factor_all 0.1207
_refine_ls_R_factor_gt 0.0699
_refine_ls_shift/su_max 0.032
_refine_ls_shift/su_mean 0.001
_refine_ls_structure_factor_coef Fsqd
_refine_ls_weighting_details 'calc w=1/[\s^2^(Fo^2^)+(0.0904P)^2^+6.3714P] where P=(Fo^2^+2Fc^2^)/3'
_refine_ls_weighting_scheme calc
_refine_ls_wR_factor_gt 0.1680
_refine_ls_wR_factor_ref 0.2035
_reflns_number_gt 3775
_reflns_number_total 5936
_reflns_threshold_expression >2\s(I)
_cod_data_source_file ic010523n_6.cif
_cod_data_source_block mn1214
_cod_original_cell_volume 2638.4(8)
_cod_original_sg_symbol_H-M 'P 21/n'
_cod_original_formula_sum 'C24 H15.50 Cl Cu N6.50 Na O6'
_cod_database_code 4320762

loop_
_symmetry_equiv_pos_as_xyz
'x, y, z'
'-x+1/2, y+1/2, -z+1/2'
'-x, -y, -z'
'x-1/2, -y-1/2, z-1/2'

loop_
_atom_site_label
_atom_site_type_symbol
_atom_site_fract_x
_atom_site_fract_y
_atom_site_fract_z
_atom_site_U_iso_or_equiv
_atom_site_adp_type
_atom_site_occupancy
_atom_site_symmetry_multiplicity
_atom_site_calc_flag
_atom_site_refinement_flags
_atom_site_disorder_assembly
_atom_site_disorder_group
Cu1 Cu 0.34329(5) 0.04576(6) 1.07791(3) 0.02143(19) Uani 1 1 d . . .
O1 O 0.3167(4) -0.2499(4) 0.95950(19) 0.0314(9) Uani 1 1 d . . .
O2 O 0.4325(4) 0.3827(4) 1.0089(2) 0.0388(11) Uani 1 1 d . . .
N1 N 0.3343(4) -0.1313(4) 1.0502(2) 0.0257(10) Uani 1 1 d . . .
N2 N 0.3613(4) 0.0666(4) 0.99014(19) 0.0196(9) Uani 1 1 d . . .
N3 N 0.3930(4) 0.2242(5) 1.0773(2) 0.0283(10) Uani 1 1 d . . .
N4 N 0.1553(4) 0.0941(4) 1.0807(2) 0.0231(9) Uani 1 1 d . . .
N5 N 0.3258(4) 0.0292(4) 1.1714(2) 0.0225(9) Uani 1 1 d . . .
C1 C 0.3224(6) -0.2422(6) 1.0889(3) 0.0362(15) Uani 1 1 d . . .
C2 C 0.3309(5) -0.1487(5) 0.9886(3) 0.0233(11) Uani 1 1 d . . .
C3 C 0.3427(4) -0.0315(5) 0.9527(3) 0.0232(11) Uani 1 1 d . . .
C4 C 0.3355(5) -0.0175(6) 0.8880(3) 0.0291(13) Uani 1 1 d . . .
H4 H 0.3236 -0.0872 0.8607 0.035 Uiso 1 1 calc R . .
C5 C 0.3463(5) 0.1028(6) 0.8644(3) 0.0295(13) Uani 1 1 d . . .
H5 H 0.3392 0.1158 0.8202 0.035 Uiso 1 1 calc R . .
C6 C 0.3675(5) 0.2047(6) 0.9050(3) 0.0305(13) Uani 1 1 d . . .
H6 H 0.3757 0.2865 0.8892 0.037 Uiso 1 1 calc R . .
C7 C 0.3760(4) 0.1818(5) 0.9691(2) 0.0226(11) Uani 1 1 d . . .
C8 C 0.4012(5) 0.2730(5) 1.0220(3) 0.0255(12) Uani 1 1 d . . .
C9 C 0.4148(6) 0.3070(7) 1.1314(3) 0.0421(16) Uani 1 1 d . . .
C10 C 0.1310(4) 0.0995(5) 1.1405(3) 0.0227(11) Uani 1 1 d . . .
C11 C 0.2207(5) 0.0617(5) 1.1889(3) 0.0248(11) Uani 1 1 d . . .
C12 C 0.0748(5) 0.1305(6) 1.0357(3) 0.0301(13) Uani 1 1 d . . .
H12 H 0.0921 0.1283 0.9933 0.036 Uiso 1 1 calc R . .
C13 C -0.0357(5) 0.1726(6) 1.0486(3) 0.0334(14) Uani 1 1 d . . .
H13 H -0.0921 0.1966 1.0151 0.040 Uiso 1 1 calc R . .
C14 C -0.0615(5) 0.1788(5) 1.1087(3) 0.0291(13) Uani 1 1 d . . .
H14 H -0.1352 0.2089 1.1178 0.035 Uiso 1 1 calc R . .
C15 C 0.0219(5) 0.1401(5) 1.1576(3) 0.0260(12) Uani 1 1 d . . .
C16 C 0.0017(5) 0.1385(6) 1.2222(3) 0.0317(13) Uani 1 1 d . . .
H16 H -0.0713 0.1660 1.2336 0.038 Uiso 1 1 calc R . .
C17 C 0.0834(5) 0.0991(6) 1.2674(3) 0.0314(13) Uani 1 1 d . . .
H17 H 0.0662 0.0954 1.3098 0.038 Uiso 1 1 calc R . .
C18 C 0.1972(5) 0.0623(5) 1.2519(3) 0.0295(13) Uani 1 1 d . . .
C19 C 0.2883(5) 0.0257(6) 1.2977(3) 0.0346(14) Uani 1 1 d . . .
H19 H 0.2763 0.0244 1.3409 0.042 Uiso 1 1 calc R . .
C20 C 0.3948(5) -0.0080(6) 1.2793(3) 0.0366(15) Uani 1 1 d . . .
H20 H 0.4566 -0.0338 1.3095 0.044 Uiso 1 1 calc R . .
C21 C 0.4100(5) -0.0035(6) 1.2155(3) 0.0331(14) Uani 1 1 d . . .
H21 H 0.4840 -0.0249 1.2031 0.040 Uiso 1 1 calc R . .
N6 N 0.0226(8) -0.2414(10) 1.1017(4) 0.099(3) Uani 1 1 d . . .
C22 C -0.0119(7) -0.2208(7) 1.1470(4) 0.0479(18) Uani 1 1 d . . .
C23 C -0.0587(7) -0.1949(8) 1.2045(4) 0.056(2) Uani 1 1 d . . .
H23A H -0.1118 -0.2620 1.2137 0.067 Uiso 1 1 calc R . .
H23B H -0.1015 -0.1159 1.2007 0.067 Uiso 1 1 calc R . .
H23C H 0.0048 -0.1888 1.2386 0.067 Uiso 1 1 calc R . .
N7 N 0.1818(11) 0.4897(12) 1.0237(6) 0.050(3) Uani 0.50 1 d P . .
C24 C 0.0646(10) 0.4963(9) 1.0086(4) 0.075(3) Uani 1 1 d . . .
Cl1 Cl 0.24224(11) 0.52927(13) 0.81955(6) 0.0277(3) Uani 1 1 d . . .
O3 O 0.1677(6) 0.5111(7) 0.8673(3) 0.0753(19) Uani 1 1 d . . .
O4 O 0.2321(5) 0.6530(5) 0.7965(2) 0.0565(15) Uani 1 1 d . . .
O5 O 0.3593(4) 0.5086(5) 0.8458(3) 0.0542(14) Uani 1 1 d . . .
O6 O 0.2154(5) 0.4434(5) 0.7692(2) 0.0534(13) Uani 1 1 d . . .
Na1 Na 0.3727(2) 0.5540(2) 0.95825(14) 0.0475(7) Uani 1 1 d . . .

loop_
_atom_site_aniso_label
_atom_site_aniso_U_11
_atom_site_aniso_U_22
_atom_site_aniso_U_33
_atom_site_aniso_U_23
_atom_site_aniso_U_13
_atom_site_aniso_U_12
Cu1 0.0210(3) 0.0228(3) 0.0206(3) 0.0015(3) 0.0030(2) -0.0021(3)
O1 0.036(2) 0.023(2) 0.035(2) -0.0011(17) 0.0010(18) 0.0017(17)
O2 0.046(3) 0.027(2) 0.041(2) 0.0068(19) -0.007(2) -0.019(2)
N1 0.023(2) 0.026(3) 0.028(2) 0.005(2) 0.0059(18) -0.0002(19)
N2 0.0176(19) 0.021(2) 0.020(2) 0.0003(17) -0.0006(16) -0.0019(17)
N3 0.025(2) 0.030(3) 0.030(2) -0.002(2) 0.0002(19) -0.008(2)
N4 0.016(2) 0.025(2) 0.029(2) -0.0006(19) 0.0038(18) 0.0001(18)
N5 0.019(2) 0.024(2) 0.024(2) 0.0005(19) 0.0039(17) -0.0017(18)
C1 0.048(4) 0.022(3) 0.039(4) 0.013(3) 0.010(3) -0.002(3)
C2 0.023(3) 0.021(3) 0.027(3) 0.000(2) 0.004(2) 0.002(2)
C3 0.014(2) 0.026(3) 0.029(3) 0.003(2) 0.0029(19) 0.003(2)
C4 0.026(3) 0.031(3) 0.029(3) -0.001(2) 0.002(2) 0.003(2)
C5 0.029(3) 0.035(3) 0.025(3) 0.005(2) 0.005(2) 0.001(2)
C6 0.036(3) 0.026(3) 0.029(3) 0.009(2) -0.002(2) -0.001(2)
C7 0.018(2) 0.025(3) 0.024(3) 0.003(2) 0.002(2) -0.004(2)
C8 0.024(3) 0.021(3) 0.030(3) 0.003(2) -0.004(2) -0.004(2)
C9 0.057(4) 0.039(4) 0.029(3) -0.014(3) 0.002(3) -0.014(3)
C10 0.021(2) 0.018(3) 0.029(3) -0.002(2) 0.005(2) -0.001(2)
C11 0.026(3) 0.021(3) 0.028(3) -0.003(2) 0.006(2) -0.006(2)
C12 0.026(3) 0.032(3) 0.033(3) 0.001(3) 0.005(2) -0.002(2)
C13 0.031(3) 0.030(3) 0.038(3) 0.004(3) -0.003(3) -0.002(3)
C14 0.021(3) 0.021(3) 0.045(3) 0.000(2) 0.001(2) 0.003(2)
C15 0.021(3) 0.022(3) 0.037(3) -0.008(2) 0.009(2) -0.004(2)
C16 0.031(3) 0.028(3) 0.038(3) -0.008(3) 0.013(3) -0.002(2)
C17 0.031(3) 0.037(3) 0.028(3) -0.009(3) 0.011(2) -0.010(3)
C18 0.029(3) 0.024(3) 0.034(3) -0.003(2) 0.000(2) -0.009(2)
C19 0.032(3) 0.045(4) 0.028(3) 0.000(3) 0.007(2) -0.001(3)
C20 0.032(3) 0.046(4) 0.031(3) 0.003(3) 0.001(3) 0.002(3)
C21 0.023(3) 0.048(4) 0.029(3) 0.001(3) 0.003(2) 0.005(3)
N6 0.105(7) 0.136(9) 0.063(5) 0.038(6) 0.039(5) 0.048(6)
C22 0.048(4) 0.048(4) 0.047(4) 0.017(4) 0.002(3) 0.009(3)
C23 0.060(5) 0.058(5) 0.050(4) -0.010(4) 0.003(4) -0.008(4)
N7 0.048(7) 0.045(7) 0.065(8) -0.010(6) 0.033(6) -0.016(6)
C24 0.127(9) 0.050(5) 0.048(5) 0.000(4) 0.015(6) -0.021(6)
Cl1 0.0275(6) 0.0319(8) 0.0233(6) 0.0008(5) 0.0018(5) 0.0011(6)
O3 0.081(4) 0.091(5) 0.062(4) 0.001(3) 0.046(3) -0.015(4)
O4 0.094(4) 0.042(3) 0.034(3) 0.008(2) 0.012(3) 0.033(3)
O5 0.040(3) 0.045(3) 0.072(4) -0.009(3) -0.022(3) 0.007(2)
O6 0.072(3) 0.047(3) 0.039(3) -0.018(2) -0.003(2) -0.012(3)
Na1 0.0468(14) 0.0189(12) 0.0696(19) -0.0059(12) -0.0272(13) 0.0049(11)

loop_
_atom_type_symbol
_atom_type_description
_atom_type_scat_dispersion_real
_atom_type_scat_dispersion_imag
_atom_type_scat_source
C C 0.0033 0.0016 'International Tables Vol C Tables 4.2.6.8 and 6.1.1.4'
H H 0.0000 0.0000 'International Tables Vol C Tables 4.2.6.8 and 6.1.1.4'
N N 0.0061 0.0033 'International Tables Vol C Tables 4.2.6.8 and 6.1.1.4'
O O 0.0106 0.0060 'International Tables Vol C Tables 4.2.6.8 and 6.1.1.4'
Cu Cu 0.3201 1.2651 'International Tables Vol C Tables 4.2.6.8 and 6.1.1.4'
Cl Cl 0.1484 0.1585 'International Tables Vol C Tables 4.2.6.8 and 6.1.1.4'
Na Na 0.0362 0.0249 'International Tables Vol C Tables 4.2.6.8 and 6.1.1.4'

loop_
_geom_angle_atom_site_label_1
_geom_angle_atom_site_label_2
_geom_angle_atom_site_label_3
_geom_angle
_geom_angle_site_symmetry_1
_geom_angle_site_symmetry_3
_geom_angle_publ_flag
N2 Cu1 N1 80.09(19) . . ?
N2 Cu1 N3 79.66(19) . . ?
N1 Cu1 N3 156.7(2) . . ?
N2 Cu1 N5 178.24(19) . . ?
N1 Cu1 N5 101.62(19) . . ?
N3 Cu1 N5 98.58(19) . . ?
N2 Cu1 N4 101.91(17) . . ?
N1 Cu1 N4 102.11(18) . . ?
N3 Cu1 N4 93.30(18) . . ?
N5 Cu1 N4 78.17(17) . . ?
C2 O1 Na1 144.2(4) . 1_545 ?
C8 O2 Na1 143.1(4) . . ?
C8 O2 Na1 118.7(4) . 3_667 ?
Na1 O2 Na1 98.15(17) . 3_667 ?
C2 N1 C1 116.9(5) . . ?
C2 N1 Cu1 115.2(4) . . ?
C1 N1 Cu1 127.8(4) . . ?
C3 N2 C7 123.4(5) . . ?
C3 N2 Cu1 118.0(4) . . ?
C7 N2 Cu1 117.9(4) . . ?
C8 N3 C9 116.8(5) . . ?
C8 N3 Cu1 116.1(4) . . ?
C9 N3 Cu1 127.1(4) . . ?
C12 N4 C10 118.6(5) . . ?
C12 N4 Cu1 131.0(4) . . ?
C10 N4 Cu1 109.8(3) . . ?
C21 N5 C11 118.8(5) . . ?
C21 N5 Cu1 125.3(4) . . ?
C11 N5 Cu1 115.8(4) . . ?
O1 C2 N1 127.1(5) . . ?
O1 C2 C3 119.4(5) . . ?
N1 C2 C3 113.5(5) . . ?
N2 C3 C4 120.3(5) . . ?
N2 C3 C2 112.2(5) . . ?
C4 C3 C2 127.5(5) . . ?
C3 C4 C5 117.6(5) . . ?
C4 C5 C6 120.9(5) . . ?
C7 C6 C5 117.6(5) . . ?
N2 C7 C6 120.1(5) . . ?
N2 C7 C8 111.8(5) . . ?
C6 C7 C8 128.1(5) . . ?
O2 C8 N3 128.4(5) . . ?
O2 C8 C7 118.3(5) . . ?
N3 C8 C7 113.2(5) . . ?
N4 C10 C15 122.9(5) . . ?
N4 C10 C11 117.7(5) . . ?
C15 C10 C11 119.4(5) . . ?
N5 C11 C18 122.6(5) . . ?
N5 C11 C10 118.1(5) . . ?
C18 C11 C10 119.3(5) . . ?
N4 C12 C13 122.2(6) . . ?
C14 C13 C12 119.9(6) . . ?
C13 C14 C15 119.3(5) . . ?
C14 C15 C10 117.1(5) . . ?
C14 C15 C16 123.7(5) . . ?
C10 C15 C16 119.2(5) . . ?
C17 C16 C15 121.7(5) . . ?
C16 C17 C18 120.4(5) . . ?
C11 C18 C19 117.2(5) . . ?
C11 C18 C17 119.8(5) . . ?
C19 C18 C17 123.0(6) . . ?
C20 C19 C18 119.6(6) . . ?
C19 C20 C21 118.7(6) . . ?
N5 C21 C20 123.0(6) . . ?
N6 C22 C23 178.7(10) . . ?
C24 N7 Na1 132.9(9) . . ?
N7 C24 C24 179.5(13) . 3_567 ?
O4 Cl1 O3 110.2(4) . . ?
O4 Cl1 O5 108.9(4) . . ?
O3 Cl1 O5 108.5(4) . . ?
O4 Cl1 O6 109.9(3) . . ?
O3 Cl1 O6 110.8(4) . . ?
O5 Cl1 O6 108.5(3) . . ?
O4 Cl1 Na1 105.0(2) . . ?
O3 Cl1 Na1 66.7(3) . . ?
O5 Cl1 Na1 46.6(2) . . ?
O6 Cl1 Na1 143.0(2) . . ?
Cl1 O3 Na1 87.0(3) . . ?
Cl1 O5 Na1 108.3(3) . . ?
O1 Na1 O2 150.1(2) 1_565 . ?
O1 Na1 O2 89.56(18) 1_565 3_667 ?
O2 Na1 O2 81.85(17) . 3_667 ?
O1 Na1 O5 102.42(19) 1_565 . ?
O2 Na1 O5 107.5(2) . . ?
O2 Na1 O5 107.8(2) 3_667 . ?
O1 Na1 N7 88.9(3) 1_565 . ?
O2 Na1 N7 76.8(3) . . ?
O2 Na1 N7 133.4(3) 3_667 . ?
O5 Na1 N7 118.0(3) . . ?
O1 Na1 O3 86.63(19) 1_565 . ?
O2 Na1 O3 112.4(2) . . ?
O2 Na1 O3 155.4(2) 3_667 . ?
O5 Na1 O3 49.79(16) . . ?
N7 Na1 O3 70.9(3) . . ?

loop_
_geom_bond_atom_site_label_1
_geom_bond_atom_site_label_2
_geom_bond_distance
_geom_bond_site_symmetry_2
_geom_bond_publ_flag
Cu1 N2 1.925(4) . ?
Cu1 N1 1.992(5) . ?
Cu1 N3 2.001(5) . ?
Cu1 N5 2.041(4) . ?
Cu1 N4 2.239(4) . ?
O1 C2 1.255(7) . ?
O1 Na1 2.204(5) 1_545 ?
O2 C8 1.273(7) . ?
O2 Na1 2.207(5) . ?
O2 Na1 2.382(5) 3_667 ?
N1 C2 1.327(7) . ?
N1 C1 1.466(7) . ?
N2 C3 1.327(7) . ?
N2 C7 1.334(7) . ?
N3 C8 1.306(7) . ?
N3 C9 1.461(7) . ?
N4 C12 1.323(7) . ?
N4 C10 1.341(7) . ?
N5 C21 1.327(7) . ?
N5 C11 1.353(7) . ?
C2 C3 1.488(8) . ?
C3 C4 1.387(8) . ?
C4 C5 1.398(8) . ?
C5 C6 1.403(8) . ?
C6 C7 1.386(7) . ?
C7 C8 1.502(8) . ?
C10 C15 1.418(7) . ?
C10 C11 1.442(7) . ?
C11 C18 1.405(8) . ?
C12 C13 1.409(8) . ?
C13 C14 1.353(9) . ?
C14 C15 1.406(8) . ?
C15 C16 1.428(8) . ?
C16 C17 1.344(9) . ?
C17 C18 1.444(8) . ?
C18 C19 1.414(8) . ?
C19 C20 1.379(9) . ?
C20 C21 1.396(8) . ?
N6 C22 1.109(10) . ?
C22 C23 1.424(10) . ?
N7 C24 1.357(16) . ?
N7 Na1 2.822(12) . ?
C24 C24 1.50(2) 3_567 ?
Cl1 O4 1.418(5) . ?
Cl1 O3 1.418(5) . ?
Cl1 O5 1.424(5) . ?
Cl1 O6 1.427(5) . ?
Cl1 Na1 3.192(3) . ?
O3 Na1 2.935(7) . ?
O5 Na1 2.443(6) . ?
Na1 O1 2.204(5) 1_565 ?
Na1 O2 2.382(5) 3_667 ?
